data_7131926
loop_
_publ_author_name
'Dettling, Lea'
'Limberg, Niklas'
'K\"uppers, Raphaela'
'Frost, Daniel Sebastian'
'Weber, Manuela'
'Coles, Nathan Thomas'
'Andrada, Diego M.'
'Muller, Christian'

_publ_section_title
;
 Phosphorus Derivatives of Mesoionic Carbenes: Synthesis and
 Characterization of Triazaphosphole-5-ylidene\\rightarrow BF3 Adducts
;
_journal_name_full 'Chemical Communications'
_journal_paper_doi 10.1039/D3CC03268J
_journal_year 2023
_chemical_absolute_configuration unk
_chemical_formula_moiety 'C9 H10 B F3 N3 P'
_chemical_formula_sum 'C9 H10 B F3 N3 P'
_chemical_formula_weight 258.993
_space_group_crystal_system monoclinic
_space_group_IT_number 4
_space_group_name_Hall 'P 2yb'
_space_group_name_H-M_alt 'P 1 21 1'
_symmetry_Int_Tables_number 4
_audit_creation_date 2023-07-06
_audit_creation_method
;
Olex2 1.5
(compiled 2023.03.06 svn.rbb2c1857 for OlexSys, GUI svn.r6748)
;
_audit_update_record
;
2023-07-06 deposited with the CCDC.	2023-07-25 downloaded from the CCDC.
;
_cell_angle_alpha 90
_cell_angle_beta 99.5596(5)
_cell_angle_gamma 90
_cell_formula_units_Z 2
_cell_length_a 5.80174(8)
_cell_length_b 8.60271(12)
_cell_length_c 11.79661(16)
_cell_measurement_reflns_used 9853
_cell_measurement_temperature 168.00
_cell_measurement_theta_max 26.38
_cell_measurement_theta_min 2.94
_cell_volume 580.601(14)
_computing_cell_refinement 'SAINT V8.38A (Bruker, 2018)'
_computing_data_reduction 'SAINT V8.38A (Bruker, 2018)'
_computing_molecular_graphics 'Olex2 1.5 (Dolomanov et al., 2009)'
_computing_publication_material 'Olex2 1.5 (Dolomanov et al., 2009)'
_computing_structure_refinement 'olex2.refine 1.5 (Bourhis et al., 2015)'
_diffrn_ambient_temperature 168.00
_diffrn_measured_fraction_theta_full 0.9947
_diffrn_measured_fraction_theta_max 0.9953
_diffrn_measurement_device_type 'Bruker APEX-II CCD'
_diffrn_measurement_method '\f and \w scans'
_diffrn_radiation_type 'Mo K\a'
_diffrn_radiation_wavelength 0.71073
_diffrn_reflns_av_R_equivalents 0.0304
_diffrn_reflns_av_unetI/netI 0.0253
_diffrn_reflns_Laue_measured_fraction_full 0.9947
_diffrn_reflns_Laue_measured_fraction_max 0.9953
_diffrn_reflns_limit_h_max 7
_diffrn_reflns_limit_h_min -7
_diffrn_reflns_limit_k_max 10
_diffrn_reflns_limit_k_min -10
_diffrn_reflns_limit_l_max 14
_diffrn_reflns_limit_l_min -14
_diffrn_reflns_number 14658
_diffrn_reflns_point_group_measured_fraction_full 0.9943
_diffrn_reflns_point_group_measured_fraction_max 0.9950
_diffrn_reflns_theta_full 25.2417
_diffrn_reflns_theta_max 26.38
_diffrn_reflns_theta_min 2.94
_diffrn_standards_number 0
_exptl_absorpt_coefficient_mu 0.255
_exptl_absorpt_correction_T_max 0.9420
_exptl_absorpt_correction_T_min 0.8598
_exptl_absorpt_correction_type none
_exptl_absorpt_process_details
;
SADABS-2016/2 (Bruker,2016/2) was used for absorption correction.
wR2(int) was 0.1231 before and 0.0510 after correction.
The Ratio of minimum to maximum transmission is 0.9127.
The \l/2 correction factor is Not present.
;
_exptl_crystal_colour colourless
_exptl_crystal_colour_primary colourless
_exptl_crystal_density_diffrn 1.481
_exptl_crystal_description rod
_exptl_crystal_F_000 264.421
_exptl_crystal_size_max 0.49
_exptl_crystal_size_mid 0.17
_exptl_crystal_size_min 0.15
_refine_diff_density_max 0.5100
_refine_diff_density_min -0.3190
_refine_diff_density_rms 0.1158
_refine_ls_abs_structure_details 'Hooft, R.W.W., Straver, L.H., Spek, A.L. (2010). J. Appl. Cryst., 43, 665-668.'
_refine_ls_abs_structure_Flack -0.00(2)
_refine_ls_d_res_high 0.7997
_refine_ls_d_res_low 6.9168
_refine_ls_goodness_of_fit_ref 1.1590
_refine_ls_hydrogen_treatment constr
_refine_ls_matrix_type full
_refine_ls_number_constraints 17
_refine_ls_number_parameters 155
_refine_ls_number_reflns 2376
_refine_ls_number_restraints 1
_refine_ls_restrained_S_all 1.1590
_refine_ls_R_factor_all 0.0264
_refine_ls_R_factor_gt 0.0261
_refine_ls_shift/su_max 0.0005
_refine_ls_shift/su_mean 0.0000
_refine_ls_structure_factor_coef Fsqd
_refine_ls_weighting_details 'w=1/[\s^2^(Fo^2^)+(0.0382P)^2^+0.0481P] where P=(Fo^2^+2Fc^2^)/3'
_refine_ls_weighting_scheme calc
_refine_ls_wR_factor_gt 0.0590
_refine_ls_wR_factor_ref 0.0594
_reflns_Friedel_coverage 0.995
_reflns_limit_h_max 7
_reflns_limit_h_min -7
_reflns_limit_k_max 10
_reflns_limit_k_min -10
_reflns_limit_l_max 14
_reflns_limit_l_min -14
_reflns_number_gt 2354
_reflns_number_total 2376
_reflns_threshold_expression I>=2u(I)
_cod_data_source_file d3cc03268j2.cif
_cod_data_source_block LD023
_cod_original_sg_symbol_Hall ' P 2yb'
_cod_database_code 7131926
_olex2_refinement_description
;
1.a Secondary CH2 refined with riding coordinates:
 C2(H2a,H2b)
1.b Aromatic/amide H refined with riding coordinates:
 C4(H4), C5(H5), C6(H6), C7(H7), C8(H8)
1.c Idealised Me refined as rotating group:
 C9(H9a,H9b,H9c)
;
_olex2_submission_special_instructions 'No special instructions were received'

loop_
_space_group_symop_id
_space_group_symop_operation_xyz
1 x,y,z
2 -x,y+1/2,-z

loop_
_atom_site_label
_atom_site_type_symbol
_atom_site_fract_x
_atom_site_fract_y
_atom_site_fract_z
_atom_site_U_iso_or_equiv
_atom_site_adp_type
_atom_site_occupancy
_atom_site_refinement_flags_posn
P1 P 0.40310(5) 0.51194(4) 0.74978(2) 0.01795(9) Uani 1.000000 .
F1 F 0.49064(16) 0.21973(9) 1.00838(7) 0.03022(19) Uani 1.000000 .
F2 F 0.27149(14) 0.18486(9) 0.83001(8) 0.0310(2) Uani 1.000000 .
F3 F 0.65456(14) 0.11164(9) 0.86395(7) 0.02826(18) Uani 1.000000 .
N1 N 0.63195(18) 0.63886(11) 0.77060(9) 0.0163(2) Uani 1.000000 .
N2 N 0.81526(18) 0.60069(12) 0.84581(9) 0.0179(2) Uani 1.000000 .
N3 N 0.77280(17) 0.46386(11) 0.88865(9) 0.0163(2) Uani 1.000000 .
C1 C 0.5653(2) 0.39448(14) 0.84968(10) 0.0161(2) Uani 1.000000 .
C2 C 0.6388(2) 0.79511(14) 0.71707(12) 0.0234(3) Uani 1.000000 .
H2a H 0.6078(2) 0.87629(14) 0.77210(12) 0.0281(3) Uiso 1.000000 R
H2b H 0.7957(2) 0.81398(14) 0.69728(12) 0.0281(3) Uiso 1.000000 R
C3 C 0.4572(2) 0.80330(13) 0.61029(11) 0.0185(2) Uani 1.000000 .
C4 C 0.2522(2) 0.88868(15) 0.60851(11) 0.0218(3) Uani 1.000000 .
H4 H 0.2281(2) 0.94602(15) 0.67438(11) 0.0262(3) Uiso 1.000000 R
C5 C 0.0823(2) 0.88958(15) 0.50960(13) 0.0256(3) Uani 1.000000 .
H5 H -0.0562(2) 0.94902(15) 0.50784(13) 0.0307(3) Uiso 1.000000 R
C6 C 0.1151(2) 0.80429(15) 0.41425(12) 0.0253(3) Uani 1.000000 .
H6 H -0.0027(2) 0.80339(15) 0.34790(12) 0.0303(3) Uiso 1.000000 R
C7 C 0.3201(2) 0.71964(15) 0.41486(10) 0.0225(3) Uani 1.000000 .
H7 H 0.3430(2) 0.66210(15) 0.34891(10) 0.0270(3) Uiso 1.000000 R
C8 C 0.4905(2) 0.71999(14) 0.51259(11) 0.0204(2) Uani 1.000000 .
H8 H 0.6310(2) 0.66309(14) 0.51303(11) 0.0245(3) Uiso 1.000000 R
C9 C 0.9551(2) 0.40122(17) 0.97907(12) 0.0274(3) Uani 1.000000 .
H9a H 1.0013(16) 0.2975(6) 0.9567(5) 0.0412(4) Uiso 1.000000 GR
H9b H 1.0914(9) 0.4703(8) 0.9891(8) 0.0412(4) Uiso 1.000000 GR
H9c H 0.8940(8) 0.3942(14) 1.0515(3) 0.0412(4) Uiso 1.000000 GR
B1 B 0.4938(2) 0.22128(17) 0.89056(12) 0.0202(3) Uani 1.000000 .

loop_
_atom_site_aniso_label
_atom_site_aniso_U_11
_atom_site_aniso_U_22
_atom_site_aniso_U_33
_atom_site_aniso_U_12
_atom_site_aniso_U_13
_atom_site_aniso_U_23
P1 0.01922(14) 0.01558(15) 0.01718(14) -0.00332(11) -0.00245(10) 0.00181(11)
F1 0.0439(4) 0.0291(4) 0.0188(4) -0.0045(4) 0.0088(3) 0.0055(3)
F2 0.0293(4) 0.0258(4) 0.0352(5) -0.0099(3) -0.0029(3) 0.0044(3)
F3 0.0386(4) 0.0159(3) 0.0300(4) 0.0040(3) 0.0049(3) 0.0000(3)
N1 0.0195(4) 0.0146(5) 0.0142(4) -0.0006(4) 0.0010(3) -0.0007(4)
N2 0.0189(5) 0.0173(5) 0.0173(5) -0.0006(4) 0.0025(4) -0.0009(4)
N3 0.0172(4) 0.0164(5) 0.0146(5) 0.0009(4) 0.0006(4) -0.0004(4)
C1 0.0181(5) 0.0168(5) 0.0133(5) 0.0005(4) 0.0025(4) -0.0017(4)
C2 0.0310(6) 0.0148(5) 0.0224(6) -0.0059(5) -0.0015(5) 0.0028(5)
C3 0.0242(6) 0.0129(5) 0.0184(6) -0.0023(5) 0.0037(5) 0.0035(4)
C4 0.0270(6) 0.0156(5) 0.0245(6) -0.0015(5) 0.0095(5) -0.0011(5)
C5 0.0223(6) 0.0208(6) 0.0336(7) 0.0029(5) 0.0044(5) 0.0035(5)
C6 0.0260(6) 0.0210(6) 0.0263(6) -0.0013(5) -0.0029(5) 0.0060(5)
C7 0.0317(6) 0.0193(6) 0.0169(6) -0.0003(5) 0.0052(5) 0.0025(5)
C8 0.0225(5) 0.0186(6) 0.0209(6) 0.0024(5) 0.0057(4) 0.0025(5)
C9 0.0231(6) 0.0284(7) 0.0273(7) 0.0031(5) -0.0058(5) 0.0054(6)
B1 0.0253(6) 0.0179(6) 0.0169(6) -0.0029(6) 0.0022(5) 0.0017(5)

loop_
_atom_type_symbol
_atom_type_scat_dispersion_real
_atom_type_scat_dispersion_imag
_atom_type_scat_Cromer_Mann_a1
_atom_type_scat_Cromer_Mann_a2
_atom_type_scat_Cromer_Mann_a3
_atom_type_scat_Cromer_Mann_a4
_atom_type_scat_Cromer_Mann_b1
_atom_type_scat_Cromer_Mann_b2
_atom_type_scat_Cromer_Mann_b3
_atom_type_scat_Cromer_Mann_b4
_atom_type_scat_Cromer_Mann_c
_atom_type_scat_source
_atom_type_scat_dispersion_source
B 0.00141 0.00067 2.05450 1.33260 1.09790 0.70680 23.21850 1.02100 60.34980 0.14030 -0.19320 'International Tables Volume C Table 6.1.1.4 (pp. 500-502)' 'Henke, Gullikson and Davis, At. Data and Nucl. Data Tables, 1993, 54, 2'
C 0.00347 0.00161 2.31000 1.02000 1.58860 0.86500 20.84390 10.20750 0.56870 51.65120 0.21560 'International Tables Volume C Table 6.1.1.4 (pp. 500-502)' 'Henke, Gullikson and Davis, At. Data and Nucl. Data Tables, 1993, 54, 2'
F 0.01794 0.01033 3.53920 2.64120 1.51700 1.02430 10.28250 4.29440 0.26150 26.14760 0.27760 'International Tables Volume C Table 6.1.1.4 (pp. 500-502)' 'Henke, Gullikson and Davis, At. Data and Nucl. Data Tables, 1993, 54, 2'
H 0.00000 0.00000 0.49300 0.32291 0.14019 0.04081 10.51090 26.12570 3.14236 57.79970 0.00304 'International Tables Volume C Table 6.1.1.4 (pp. 500-502)' 'Henke, Gullikson and Davis, At. Data and Nucl. Data Tables, 1993, 54, 2'
N 0.00653 0.00323 12.21260 3.13220 2.01250 1.16630 0.00570 9.89330 28.99750 0.58260 -11.52900 'International Tables Volume C Table 6.1.1.4 (pp. 500-502)' 'Henke, Gullikson and Davis, At. Data and Nucl. Data Tables, 1993, 54, 2'
P 0.10434 0.09671 6.43450 4.17910 1.78000 1.49080 1.90670 27.15700 0.52600 68.16450 1.11490 'International Tables Volume C Table 6.1.1.4 (pp. 500-502)' 'Henke, Gullikson and Davis, At. Data and Nucl. Data Tables, 1993, 54, 2'

loop_
_geom_angle_atom_site_label_1
_geom_angle_atom_site_label_2
_geom_angle_atom_site_label_3
_geom_angle
_geom_angle_site_symmetry_1
_geom_angle_site_symmetry_3
_geom_angle_publ_flag
C1 P1 N1 87.30(5) . . ?
N2 N1 P1 117.56(8) . . ?
C2 N1 P1 126.31(8) . . ?
C2 N1 N2 116.00(10) . . ?
N3 N2 N1 107.51(9) . . ?
C1 N3 N2 118.36(10) . . ?
C9 N3 N2 116.48(10) . . ?
C9 N3 C1 125.13(11) . . ?
N3 C1 P1 109.26(9) . . ?
B1 C1 P1 127.01(9) . . ?
B1 C1 N3 123.68(10) . . ?
H2a C2 N1 109.78(7) . . ?
H2b C2 N1 109.78(7) . . ?
H2b C2 H2a 108.2 . . ?
C3 C2 N1 109.48(10) . . ?
C3 C2 H2a 109.78(7) . . ?
C3 C2 H2b 109.78(7) . . ?
C4 C3 C2 120.94(12) . . ?
C8 C3 C2 119.56(11) . . ?
C8 C3 C4 119.46(12) . . ?
H4 C4 C3 120.10(8) . . ?
C5 C4 C3 119.80(12) . . ?
C5 C4 H4 120.10(8) . . ?
H5 C5 C4 119.88(8) . . ?
C6 C5 C4 120.23(12) . . ?
C6 C5 H5 119.88(7) . . ?
H6 C6 C5 119.80(7) . . ?
C7 C6 C5 120.39(12) . . ?
C7 C6 H6 119.80(8) . . ?
H7 C7 C6 120.24(8) . . ?
C8 C7 C6 119.52(12) . . ?
C8 C7 H7 120.24(8) . . ?
C7 C8 C3 120.58(12) . . ?
H8 C8 C3 119.71(7) . . ?
H8 C8 C7 119.71(8) . . ?
H9a C9 N3 109.5 . . ?
H9b C9 N3 109.5 . . ?
H9b C9 H9a 109.5 . . ?
H9c C9 N3 109.5 . . ?
H9c C9 H9a 109.5 . . ?
H9c C9 H9b 109.5 . . ?
F2 B1 F1 110.04(11) . . ?
F3 B1 F1 109.71(11) . . ?
F3 B1 F2 109.05(11) . . ?
C1 B1 F1 110.35(11) . . ?
C1 B1 F2 108.02(10) . . ?
C1 B1 F3 109.64(10) . . ?

loop_
_geom_bond_atom_site_label_1
_geom_bond_atom_site_label_2
_geom_bond_distance
_geom_bond_site_symmetry_2
_geom_bond_publ_flag
P1 N1 1.7050(10) . ?
P1 C1 1.7108(12) . ?
F1 B1 1.3931(16) . ?
F2 B1 1.4021(16) . ?
F3 B1 1.3982(17) . ?
N1 N2 1.3087(15) . ?
N1 C2 1.4884(15) . ?
N2 N3 1.3203(15) . ?
N3 C1 1.3539(15) . ?
N3 C9 1.4740(15) . ?
C1 B1 1.6405(19) . ?
C2 H2a 0.9900 . ?
C2 H2b 0.9900 . ?
C2 C3 1.5033(17) . ?
C3 C4 1.3954(17) . ?
C3 C8 1.3977(18) . ?
C4 H4 0.9500 . ?
C4 C5 1.3966(19) . ?
C5 H5 0.9500 . ?
C5 C6 1.382(2) . ?
C6 H6 0.9500 . ?
C6 C7 1.3932(18) . ?
C7 H7 0.9500 . ?
C7 C8 1.3887(18) . ?
C8 H8 0.9500 . ?
C9 H9a 0.9800 . ?
C9 H9b 0.9800 . ?
C9 H9c 0.9800 . ?

loop_
_geom_torsion_atom_site_label_1
_geom_torsion_atom_site_label_2
_geom_torsion_atom_site_label_3
_geom_torsion_atom_site_label_4
_geom_torsion
_geom_torsion_site_symmetry_1
_geom_torsion_site_symmetry_2
_geom_torsion_site_symmetry_3
_geom_torsion_site_symmetry_4
_geom_torsion_publ_flag
P1 N1 N2 N3 0.30(9) . . . . ?
P1 N1 C2 C3 -21.14(10) . . . . ?
P1 C1 N3 N2 -0.56(10) . . . . ?
P1 C1 N3 C9 177.22(8) . . . . ?
P1 C1 B1 F1 -121.10(11) . . . . ?
P1 C1 B1 F2 -0.77(10) . . . . ?
P1 C1 B1 F3 117.95(11) . . . . ?
F1 B1 C1 N3 61.77(13) . . . . ?
F2 B1 C1 N3 -177.90(9) . . . . ?
F3 B1 C1 N3 -59.19(12) . . . . ?
N1 N2 N3 C1 0.18(11) . . . . ?
N1 N2 N3 C9 -177.79(9) . . . . ?
N1 C2 C3 C4 106.35(11) . . . . ?
N1 C2 C3 C8 -71.46(12) . . . . ?
N2 N3 C1 B1 177.01(10) . . . . ?
C2 C3 C4 C5 -177.57(12) . . . . ?
C2 C3 C8 C7 176.82(11) . . . . ?
C3 C4 C5 C6 1.03(14) . . . . ?
C3 C8 C7 C6 0.54(14) . . . . ?
C4 C5 C6 C7 -1.53(16) . . . . ?
C5 C6 C7 C8 0.75(15) . . . . ?
